data_7155714
loop_
_publ_author_name
'Balalaie, Saeed'
'Shamakli, Mohammad'
'Nikbakht, Ali -'
'S. Alavijeh, Nahid'
'Rominger, Frank -'
'Rostamizadeh, Shahnaz'
'Bijanzadeh, Hamid Raza -'

_publ_section_title
;
 Direct access to isoxazolino and isoxazolo benzazepines from
 2-((hydroxyimino)methyl) benzoic acid via a post-Ugi heteroannulation
;
_journal_name_full 'Org. Biomol. Chem.'
_journal_paper_doi 10.1039/C7OB01142C
_journal_year 2017
_chemical_formula_sum 'C25 H24 N4 O5'
_chemical_formula_weight 460.48
_space_group_crystal_system triclinic
_space_group_IT_number 2
_space_group_name_Hall '-P 1'
_space_group_name_H-M_alt 'P -1'
_symmetry_space_group_name_Hall '-P 1'
_symmetry_space_group_name_H-M 'P -1'
_atom_sites_solution_hydrogens geom
_audit_creation_method SHELXL-2014/7
_audit_update_record
;
2017-04-27 deposited with the CCDC.
2017-06-20 downloaded from the CCDC.
;
_cell_angle_alpha 77.844(3)
_cell_angle_beta 81.090(3)
_cell_angle_gamma 71.413(3)
_cell_formula_units_Z 2
_cell_length_a 8.6689(3)
_cell_length_b 10.6916(4)
_cell_length_c 13.0284(4)
_cell_measurement_reflns_used 18413
_cell_measurement_temperature 100(2)
_cell_measurement_theta_max 72.67
_cell_measurement_theta_min 3.49
_cell_volume 1113.85(7)
_computing_cell_refinement 'STOE X-AREA'
_computing_data_collection 'STOE X-AREA'
_computing_data_reduction 'STOE X-RED'
_computing_molecular_graphics 'Bruker SHELXTL'
_computing_publication_material 'Bruker SHELXTL'
_computing_structure_refinement 'SHELXL-2014/7 (Sheldrick, 2014)'
_computing_structure_solution 'SHELXT-2014 (Sheldrick 2014)'
_diffrn_ambient_temperature 100(2)
_diffrn_detector_area_resol_mean 5.81
_diffrn_measured_fraction_theta_full 0.990
_diffrn_measured_fraction_theta_max 0.968
_diffrn_measurement_device_type 'STOE Stadivari'
_diffrn_measurement_method 'rotation method'
_diffrn_radiation_type CuK\a
_diffrn_radiation_wavelength 1.54178
_diffrn_reflns_av_R_equivalents 0.0376
_diffrn_reflns_av_unetI/netI 0.0535
_diffrn_reflns_Laue_measured_fraction_full 0.990
_diffrn_reflns_Laue_measured_fraction_max 0.968
_diffrn_reflns_limit_h_max 10
_diffrn_reflns_limit_h_min -8
_diffrn_reflns_limit_k_max 13
_diffrn_reflns_limit_k_min -13
_diffrn_reflns_limit_l_max 16
_diffrn_reflns_limit_l_min -13
_diffrn_reflns_number 13869
_diffrn_reflns_point_group_measured_fraction_full 0.990
_diffrn_reflns_point_group_measured_fraction_max 0.968
_diffrn_reflns_theta_full 67.679
_diffrn_reflns_theta_max 72.124
_diffrn_reflns_theta_min 3.486
_diffrn_source 'Genix3D Cu HF'
_exptl_absorpt_coefficient_mu 0.804
_exptl_absorpt_correction_T_max 1.395
_exptl_absorpt_correction_T_min 0.703
_exptl_absorpt_correction_type multi-scan
_exptl_crystal_colour colourless
_exptl_crystal_density_diffrn 1.373
_exptl_crystal_description polyhedron
_exptl_crystal_F_000 484
_exptl_crystal_size_max 0.070
_exptl_crystal_size_mid 0.070
_exptl_crystal_size_min 0.060
_refine_diff_density_max 0.154
_refine_diff_density_min -0.243
_refine_diff_density_rms 0.046
_refine_ls_extinction_method none
_refine_ls_goodness_of_fit_ref 0.848
_refine_ls_hydrogen_treatment constr
_refine_ls_matrix_type full
_refine_ls_number_parameters 307
_refine_ls_number_reflns 4256
_refine_ls_number_restraints 0
_refine_ls_restrained_S_all 0.848
_refine_ls_R_factor_all 0.0548
_refine_ls_R_factor_gt 0.0352
_refine_ls_shift/su_max 0.000
_refine_ls_shift/su_mean 0.000
_refine_ls_structure_factor_coef Fsqd
_refine_ls_weighting_details 'w=1/[\s^2^(Fo^2^)+(0.0482P)^2^] where P=(Fo^2^+2Fc^2^)/3'
_refine_ls_weighting_scheme calc
_refine_ls_wR_factor_gt 0.0783
_refine_ls_wR_factor_ref 0.0828
_reflns_Friedel_coverage 0.000
_reflns_number_gt 2864
_reflns_number_total 4256
_reflns_threshold_expression 'I > 2\s(I)'
_cod_data_source_file c7ob01142c4.cif
_cod_data_source_block sba139
_cod_database_code 7155714
_shelx_shelxl_version_number 2014/7
_shelx_space_group_comment
; 
The symmetry employed for this shelxl refinement is uniquely defined 
by the following loop, which should always be used as a source of 
symmetry information in preference to the above space-group names. 
They are only intended as comments. 
;
_shelx_estimated_absorpt_t_min 0.946
_shelx_estimated_absorpt_t_max 0.953
_exptl_absorpt_special_details 'STOE X-AREA Laue Analyzer'

loop_
_space_group_symop_operation_xyz
'x, y, z'
'-x, -y, -z'

loop_
_atom_site_label
_atom_site_type_symbol
_atom_site_fract_x
_atom_site_fract_y
_atom_site_fract_z
_atom_site_U_iso_or_equiv
_atom_site_adp_type
_atom_site_occupancy
_atom_site_site_symmetry_order
_atom_site_calc_flag
_atom_site_refinement_flags_posn
_atom_site_refinement_flags_adp
C1 C 0.77846(18) 0.50727(14) 0.38689(12) 0.0238(3) Uani 1 1 d . .
O1 O 0.71787(12) 0.46757(10) 0.47554(8) 0.0262(2) Uani 1 1 d . .
N2 N 0.69444(15) 0.61938(11) 0.32542(9) 0.0234(3) Uani 1 1 d . .
C3 C 0.77188(19) 0.67881(15) 0.22700(12) 0.0266(3) Uani 1 1 d . .
H3A H 0.8800 0.6831 0.2390 0.032 Uiso 1 1 calc R U
H3B H 0.7030 0.7711 0.2030 0.032 Uiso 1 1 calc R U
C4 C 0.79170(19) 0.59503(15) 0.14547(12) 0.0275(3) Uani 1 1 d . .
C5 C 0.89077(19) 0.45918(15) 0.15851(12) 0.0271(3) Uani 1 1 d . .
N6 N 0.88670(17) 0.39999(13) 0.08076(10) 0.0339(3) Uani 1 1 d . .
C6 C 0.51768(17) 0.67289(14) 0.35724(11) 0.0228(3) Uani 1 1 d . .
H6 H 0.4820 0.5976 0.4032 0.027 Uiso 1 1 calc R U
C7 C 0.48771(18) 0.78246(14) 0.42408(11) 0.0224(3) Uani 1 1 d . .
O7 O 0.55180(13) 0.87333(10) 0.39555(8) 0.0291(2) Uani 1 1 d . .
N8 N 0.38782(15) 0.76829(12) 0.51097(9) 0.0254(3) Uani 1 1 d . .
H8 H 0.3495 0.6991 0.5227 0.030 Uiso 1 1 calc R U
C8 C 0.7264(2) 0.61327(16) 0.05455(12) 0.0337(4) Uani 1 1 d . .
H8A H 0.6527 0.6945 0.0237 0.040 Uiso 1 1 calc R U
O9 O 0.78034(15) 0.49931(11) 0.01306(8) 0.0376(3) Uani 1 1 d . .
C11 C 0.94516(18) 0.42257(14) 0.34875(12) 0.0246(3) Uani 1 1 d . .
C12 C 0.99090(19) 0.39051(14) 0.24666(12) 0.0267(3) Uani 1 1 d . .
C13 C 1.13529(19) 0.28798(15) 0.22858(13) 0.0310(4) Uani 1 1 d . .
H13 H 1.1661 0.2653 0.1601 0.037 Uiso 1 1 calc R U
C14 C 1.23294(19) 0.21985(16) 0.30837(14) 0.0340(4) Uani 1 1 d . .
H14 H 1.3291 0.1494 0.2950 0.041 Uiso 1 1 calc R U
C15 C 1.19167(19) 0.25345(16) 0.40836(14) 0.0332(4) Uani 1 1 d . .
H15 H 1.2616 0.2091 0.4627 0.040 Uiso 1 1 calc R U
C16 C 1.04735(19) 0.35246(15) 0.42813(13) 0.0290(4) Uani 1 1 d . .
H16 H 1.0173 0.3731 0.4973 0.035 Uiso 1 1 calc R U
C21 C 0.41523(18) 0.72198(14) 0.26454(11) 0.0243(3) Uani 1 1 d . .
C22 C 0.39561(18) 0.84839(15) 0.20381(11) 0.0257(3) Uani 1 1 d . .
H22 H 0.4455 0.9081 0.2203 0.031 Uiso 1 1 calc R U
C23 C 0.30265(19) 0.88646(15) 0.11905(12) 0.0293(3) Uani 1 1 d . .
C24 C 0.2233(2) 0.80507(17) 0.09356(13) 0.0337(4) Uani 1 1 d . .
H24 H 0.1592 0.8340 0.0353 0.040 Uiso 1 1 calc R U
C25 C 0.2403(2) 0.68049(17) 0.15551(13) 0.0345(4) Uani 1 1 d . .
H25 H 0.1865 0.6228 0.1402 0.041 Uiso 1 1 calc R U
C26 C 0.33531(19) 0.63880(16) 0.24004(12) 0.0295(4) Uani 1 1 d . .
H26 H 0.3461 0.5526 0.2817 0.035 Uiso 1 1 calc R U
N27 N 0.29088(17) 1.01868(14) 0.05402(10) 0.0338(3) Uani 1 1 d . .
O28 O 0.37526(15) 1.08319(11) 0.07270(9) 0.0371(3) Uani 1 1 d . .
O29 O 0.19891(17) 1.05849(13) -0.01632(10) 0.0512(4) Uani 1 1 d . .
C31 C 0.33581(18) 0.85783(14) 0.58916(11) 0.0247(3) Uani 1 1 d . .
H31 H 0.4049 0.9199 0.5750 0.030 Uiso 1 1 calc R U
C32 C 0.15731(19) 0.94024(15) 0.58134(12) 0.0286(3) Uani 1 1 d . .
H32A H 0.0895 0.8792 0.5893 0.034 Uiso 1 1 calc R U
H32B H 0.1454 0.9971 0.5107 0.034 Uiso 1 1 calc R U
C33 C 0.0956(2) 1.02929(16) 0.66607(13) 0.0326(4) Uani 1 1 d . .
H33A H 0.1543 1.0976 0.6530 0.039 Uiso 1 1 calc R U
H33B H -0.0223 1.0765 0.6617 0.039 Uiso 1 1 calc R U
C34 C 0.1217(2) 0.94740(17) 0.77579(13) 0.0347(4) Uani 1 1 d . .
H34A H 0.0515 0.8873 0.7925 0.042 Uiso 1 1 calc R U
H34B H 0.0890 1.0083 0.8282 0.042 Uiso 1 1 calc R U
C35 C 0.2997(2) 0.86420(17) 0.78368(13) 0.0334(4) Uani 1 1 d . .
H35A H 0.3115 0.8075 0.8544 0.040 Uiso 1 1 calc R U
H35B H 0.3684 0.9246 0.7753 0.040 Uiso 1 1 calc R U
C36 C 0.35914(19) 0.77502(15) 0.69922(12) 0.0274(3) Uani 1 1 d . .
H36A H 0.4764 0.7255 0.7042 0.033 Uiso 1 1 calc R U
H36B H 0.2976 0.7086 0.7118 0.033 Uiso 1 1 calc R U

loop_
_atom_site_aniso_label
_atom_site_aniso_U_11
_atom_site_aniso_U_22
_atom_site_aniso_U_33
_atom_site_aniso_U_23
_atom_site_aniso_U_13
_atom_site_aniso_U_12
C1 0.0281(8) 0.0201(7) 0.0252(8) -0.0078(6) -0.0007(7) -0.0081(6)
O1 0.0284(6) 0.0236(5) 0.0257(6) -0.0049(4) 0.0008(5) -0.0074(4)
N2 0.0232(6) 0.0197(6) 0.0248(6) -0.0053(5) 0.0030(5) -0.0045(5)
C3 0.0279(8) 0.0201(7) 0.0288(8) -0.0040(6) 0.0047(7) -0.0068(6)
C4 0.0303(8) 0.0240(8) 0.0258(8) -0.0051(6) 0.0055(7) -0.0081(7)
C5 0.0292(8) 0.0238(8) 0.0273(8) -0.0070(6) 0.0049(7) -0.0083(6)
N6 0.0418(8) 0.0278(7) 0.0297(7) -0.0076(6) 0.0010(6) -0.0075(6)
C6 0.0226(8) 0.0205(7) 0.0238(7) -0.0067(6) 0.0017(6) -0.0044(6)
C7 0.0234(8) 0.0195(7) 0.0230(7) -0.0050(6) -0.0025(6) -0.0033(6)
O7 0.0360(6) 0.0264(6) 0.0288(5) -0.0091(4) 0.0034(5) -0.0147(5)
N8 0.0307(7) 0.0212(6) 0.0258(7) -0.0100(5) 0.0049(6) -0.0096(5)
C8 0.0404(10) 0.0270(8) 0.0288(9) -0.0062(7) 0.0046(7) -0.0062(7)
O9 0.0506(7) 0.0329(6) 0.0269(6) -0.0089(5) -0.0010(5) -0.0081(5)
C11 0.0252(8) 0.0189(7) 0.0307(8) -0.0062(6) 0.0003(7) -0.0077(6)
C12 0.0263(8) 0.0210(7) 0.0330(8) -0.0075(6) 0.0038(7) -0.0088(6)
C13 0.0279(9) 0.0263(8) 0.0383(9) -0.0117(7) 0.0060(7) -0.0075(7)
C14 0.0230(8) 0.0246(8) 0.0524(11) -0.0120(7) 0.0010(8) -0.0031(7)
C15 0.0267(9) 0.0269(8) 0.0462(10) -0.0068(7) -0.0067(8) -0.0065(7)
C16 0.0295(9) 0.0244(8) 0.0354(9) -0.0086(7) -0.0034(7) -0.0085(7)
C21 0.0232(8) 0.0238(8) 0.0257(8) -0.0116(6) 0.0022(6) -0.0040(6)
C22 0.0254(8) 0.0244(8) 0.0256(8) -0.0107(6) 0.0012(6) -0.0027(6)
C23 0.0292(8) 0.0284(8) 0.0258(8) -0.0095(6) -0.0005(7) -0.0002(7)
C24 0.0285(9) 0.0445(10) 0.0278(8) -0.0153(7) -0.0029(7) -0.0042(7)
C25 0.0322(9) 0.0424(10) 0.0343(9) -0.0186(8) 0.0008(7) -0.0129(8)
C26 0.0315(9) 0.0285(8) 0.0301(8) -0.0137(7) 0.0030(7) -0.0085(7)
N27 0.0369(8) 0.0317(7) 0.0248(7) -0.0081(6) -0.0023(6) 0.0026(6)
O28 0.0453(7) 0.0258(6) 0.0358(6) -0.0067(5) -0.0032(5) -0.0039(5)
O29 0.0606(9) 0.0493(8) 0.0357(7) -0.0014(6) -0.0205(7) -0.0017(6)
C31 0.0275(8) 0.0225(7) 0.0265(8) -0.0119(6) 0.0021(6) -0.0079(6)
C32 0.0288(8) 0.0255(8) 0.0328(8) -0.0094(6) -0.0033(7) -0.0067(7)
C33 0.0260(8) 0.0291(8) 0.0427(10) -0.0168(7) 0.0015(7) -0.0037(7)
C34 0.0318(9) 0.0405(10) 0.0354(9) -0.0211(7) 0.0079(7) -0.0118(7)
C35 0.0352(9) 0.0395(9) 0.0274(8) -0.0113(7) -0.0004(7) -0.0113(8)
C36 0.0257(8) 0.0274(8) 0.0297(8) -0.0081(6) -0.0006(7) -0.0074(7)

loop_
_atom_type_symbol
_atom_type_description
_atom_type_scat_dispersion_real
_atom_type_scat_dispersion_imag
_atom_type_scat_source
C C 0.0181 0.0091 'International Tables Vol C Tables 4.2.6.8 and 6.1.1.4'
H H 0.0000 0.0000 'International Tables Vol C Tables 4.2.6.8 and 6.1.1.4'
N N 0.0311 0.0180 'International Tables Vol C Tables 4.2.6.8 and 6.1.1.4'
O O 0.0492 0.0322 'International Tables Vol C Tables 4.2.6.8 and 6.1.1.4'

loop_
_geom_angle_atom_site_label_1
_geom_angle_atom_site_label_2
_geom_angle_atom_site_label_3
_geom_angle
O1 C1 N2 120.67(13)
O1 C1 C11 117.61(13)
N2 C1 C11 121.66(13)
C1 N2 C3 121.52(12)
C1 N2 C6 116.82(12)
C3 N2 C6 121.48(12)
N2 C3 C4 108.88(12)
N2 C3 H3A 109.9
C4 C3 H3A 109.9
N2 C3 H3B 109.9
C4 C3 H3B 109.9
H3A C3 H3B 108.3
C8 C4 C5 103.90(13)
C8 C4 C3 134.60(15)
C5 C4 C3 121.37(14)
N6 C5 C4 112.40(14)
N6 C5 C12 122.46(13)
C4 C5 C12 125.12(13)
C5 N6 O9 104.66(12)
N2 C6 C21 112.91(11)
N2 C6 C7 110.41(11)
C21 C6 C7 111.53(11)
N2 C6 H6 107.2
C21 C6 H6 107.2
C7 C6 H6 107.2
O7 C7 N8 125.65(13)
O7 C7 C6 120.91(13)
N8 C7 C6 113.44(12)
C7 N8 C31 125.71(12)
C7 N8 H8 117.1
C31 N8 H8 117.1
C4 C8 O9 110.29(14)
C4 C8 H8A 124.9
O9 C8 H8A 124.9
C8 O9 N6 108.75(11)
C16 C11 C12 118.62(14)
C16 C11 C1 114.88(13)
C12 C11 C1 125.35(13)
C13 C12 C11 119.12(14)
C13 C12 C5 118.61(14)
C11 C12 C5 122.26(13)
C14 C13 C12 121.03(15)
C14 C13 H13 119.5
C12 C13 H13 119.5
C13 C14 C15 120.30(14)
C13 C14 H14 119.9
C15 C14 H14 119.9
C16 C15 C14 119.34(15)
C16 C15 H15 120.3
C14 C15 H15 120.3
C15 C16 C11 121.54(15)
C15 C16 H16 119.2
C11 C16 H16 119.2
C22 C21 C26 118.68(14)
C22 C21 C6 122.04(13)
C26 C21 C6 119.27(13)
C23 C22 C21 119.24(14)
C23 C22 H22 120.4
C21 C22 H22 120.4
C22 C23 C24 122.72(15)
C22 C23 N27 117.53(14)
C24 C23 N27 119.74(14)
C25 C24 C23 117.85(15)
C25 C24 H24 121.1
C23 C24 H24 121.1
C24 C25 C26 120.61(15)
C24 C25 H25 119.7
C26 C25 H25 119.7
C25 C26 C21 120.86(15)
C25 C26 H26 119.6
C21 C26 H26 119.6
O29 N27 O28 123.52(14)
O29 N27 C23 118.42(14)
O28 N27 C23 118.05(13)
N8 C31 C36 109.39(12)
N8 C31 C32 110.15(12)
C36 C31 C32 110.35(13)
N8 C31 H31 109.0
C36 C31 H31 109.0
C32 C31 H31 109.0
C31 C32 C33 111.67(12)
C31 C32 H32A 109.3
C33 C32 H32A 109.3
C31 C32 H32B 109.3
C33 C32 H32B 109.3
H32A C32 H32B 107.9
C34 C33 C32 111.28(13)
C34 C33 H33A 109.4
C32 C33 H33A 109.4
C34 C33 H33B 109.4
C32 C33 H33B 109.4
H33A C33 H33B 108.0
C33 C34 C35 111.24(13)
C33 C34 H34A 109.4
C35 C34 H34A 109.4
C33 C34 H34B 109.4
C35 C34 H34B 109.4
H34A C34 H34B 108.0
C34 C35 C36 111.29(13)
C34 C35 H35A 109.4
C36 C35 H35A 109.4
C34 C35 H35B 109.4
C36 C35 H35B 109.4
H35A C35 H35B 108.0
C31 C36 C35 111.10(13)
C31 C36 H36A 109.4
C35 C36 H36A 109.4
C31 C36 H36B 109.4
C35 C36 H36B 109.4
H36A C36 H36B 108.0

loop_
_geom_bond_atom_site_label_1
_geom_bond_atom_site_label_2
_geom_bond_distance
C1 O1 1.2400(18)
C1 N2 1.3522(19)
C1 C11 1.513(2)
N2 C3 1.4700(19)
N2 C6 1.4803(19)
C3 C4 1.485(2)
C3 H3A 0.9900
C3 H3B 0.9900
C4 C8 1.342(2)
C4 C5 1.422(2)
C5 N6 1.313(2)
C5 C12 1.469(2)
N6 O9 1.4104(18)
C6 C21 1.514(2)
C6 C7 1.5375(19)
C6 H6 1.0000
C7 O7 1.2324(17)
C7 N8 1.3273(19)
N8 C31 1.4667(18)
N8 H8 0.8800
C8 O9 1.3532(19)
C8 H8A 0.9500
C11 C16 1.396(2)
C11 C12 1.409(2)
C12 C13 1.402(2)
C13 C14 1.374(2)
C13 H13 0.9500
C14 C15 1.387(2)
C14 H14 0.9500
C15 C16 1.387(2)
C15 H15 0.9500
C16 H16 0.9500
C21 C22 1.388(2)
C21 C26 1.398(2)
C22 C23 1.383(2)
C22 H22 0.9500
C23 C24 1.384(2)
C23 N27 1.469(2)
C24 C25 1.381(3)
C24 H24 0.9500
C25 C26 1.389(2)
C25 H25 0.9500
C26 H26 0.9500
N27 O29 1.2256(18)
N27 O28 1.2319(18)
C31 C36 1.524(2)
C31 C32 1.524(2)
C31 H31 1.0000
C32 C33 1.532(2)
C32 H32A 0.9900
C32 H32B 0.9900
C33 C34 1.519(2)
C33 H33A 0.9900
C33 H33B 0.9900
C34 C35 1.523(2)
C34 H34A 0.9900
C34 H34B 0.9900
C35 C36 1.529(2)
C35 H35A 0.9900
C35 H35B 0.9900
C36 H36A 0.9900
C36 H36B 0.9900

loop_
_geom_torsion_atom_site_label_1
_geom_torsion_atom_site_label_2
_geom_torsion_atom_site_label_3
_geom_torsion_atom_site_label_4
_geom_torsion
O1 C1 N2 C3 171.22(12)
C11 C1 N2 C3 -11.6(2)
O1 C1 N2 C6 -13.70(19)
C11 C1 N2 C6 163.45(12)
C1 N2 C3 C4 74.50(17)
C6 N2 C3 C4 -100.35(15)
N2 C3 C4 C8 113.0(2)
N2 C3 C4 C5 -62.06(18)
C8 C4 C5 N6 0.50(18)
C3 C4 C5 N6 176.88(14)
C8 C4 C5 C12 179.15(15)
C3 C4 C5 C12 -4.5(2)
C4 C5 N6 O9 -0.31(17)
C12 C5 N6 O9 -179.00(13)
C1 N2 C6 C21 -139.30(13)
C3 N2 C6 C21 35.78(17)
C1 N2 C6 C7 95.08(14)
C3 N2 C6 C7 -89.84(15)
N2 C6 C7 O7 47.78(18)
C21 C6 C7 O7 -78.61(17)
N2 C6 C7 N8 -132.98(13)
C21 C6 C7 N8 100.63(14)
O7 C7 N8 C31 -0.2(2)
C6 C7 N8 C31 -179.43(13)
C5 C4 C8 O9 -0.49(17)
C3 C4 C8 O9 -176.14(16)
C4 C8 O9 N6 0.33(18)
C5 N6 O9 C8 0.00(16)
O1 C1 C11 C16 -31.25(19)
N2 C1 C11 C16 151.51(13)
O1 C1 C11 C12 136.23(15)
N2 C1 C11 C12 -41.0(2)
C16 C11 C12 C13 1.2(2)
C1 C11 C12 C13 -165.85(14)
C16 C11 C12 C5 -179.99(14)
C1 C11 C12 C5 13.0(2)
N6 C5 C12 C13 29.1(2)
C4 C5 C12 C13 -149.41(15)
N6 C5 C12 C11 -149.70(15)
C4 C5 C12 C11 31.8(2)
C11 C12 C13 C14 -0.7(2)
C5 C12 C13 C14 -179.56(14)
C12 C13 C14 C15 -1.3(2)
C13 C14 C15 C16 2.8(2)
C14 C15 C16 C11 -2.3(2)
C12 C11 C16 C15 0.3(2)
C1 C11 C16 C15 168.66(13)
N2 C6 C21 C22 -82.48(16)
C7 C6 C21 C22 42.53(18)
N2 C6 C21 C26 98.65(15)
C7 C6 C21 C26 -136.34(14)
C26 C21 C22 C23 -2.2(2)
C6 C21 C22 C23 178.92(13)
C21 C22 C23 C24 2.0(2)
C21 C22 C23 N27 -177.36(13)
C22 C23 C24 C25 -0.7(2)
N27 C23 C24 C25 178.72(14)
C23 C24 C25 C26 -0.5(2)
C24 C25 C26 C21 0.2(2)
C22 C21 C26 C25 1.1(2)
C6 C21 C26 C25 -179.98(13)
C22 C23 N27 O29 -174.37(14)
C24 C23 N27 O29 6.2(2)
C22 C23 N27 O28 6.2(2)
C24 C23 N27 O28 -173.22(14)
C7 N8 C31 C36 -130.75(15)
C7 N8 C31 C32 107.80(16)
N8 C31 C32 C33 176.74(13)
C36 C31 C32 C33 55.86(16)
C31 C32 C33 C34 -55.21(18)
C32 C33 C34 C35 54.50(18)
C33 C34 C35 C36 -55.30(18)
N8 C31 C36 C35 -177.66(12)
C32 C31 C36 C35 -56.34(16)
C34 C35 C36 C31 56.41(18)
